data_9007709
loop_
_publ_author_name
'Aruga, A.'
'Nakai, I.'

_publ_section_title
;Structure of Ca-rich agardite,
 (Ca0.40Y0.31Fe0.09Ce0.06La0.04Nd0.01)Cu6.19[(AsO4)2.42(HAsO4)0.49](OH)6.38*3H2O
 Locality: Setoda, Hiroshima, Japan
;
_journal_name_full 'Acta Crystallographica, Section C'
_journal_page_first 161
_journal_page_last 163
_journal_paper_doi 10.1107/S0108270185003158
_journal_volume 41
_journal_year 1985
_chemical_formula_sum 'As3 Ca0.4 Ce0.06 Cu6 Fe0.09 H18 La0.04 Nd0.01 O21 Y0.31'
_chemical_name_mineral Zalesiite
_space_group_IT_number 176
_symmetry_space_group_name_Hall '-P 6c'
_symmetry_space_group_name_H-M 'P 63/m'
_cell_angle_alpha 90
_cell_angle_beta 90
_cell_angle_gamma 120
_cell_formula_units_Z 2
_cell_length_a 13.583
_cell_length_b 13.583
_cell_length_c 5.895
_cell_volume 941.902
_exptl_crystal_density_diffrn 3.611
_cod_original_formula_sum 'Ca.4 Y.31 Fe.09 Ce.06 La.04 Nd.01 Cu6 As3 O21 H18'
_cod_database_code 9007709

loop_
_symmetry_equiv_pos_as_xyz
x,y,z
-x+y,-x,1/2-z
x-y,x,1/2+z
y,-x+y,-z
-y,x-y,z
x,y,1/2-z
-x,-y,1/2+z
x-y,x,-z
-x+y,-x,z
-y,x-y,1/2-z
y,-x+y,1/2+z
-x,-y,-z

loop_
_atom_site_label
_atom_site_fract_x
_atom_site_fract_y
_atom_site_fract_z
_atom_site_occupancy
_atom_site_U_iso_or_equiv
_atom_site_type_symbol
_atom_site_attached_hydrogens
Ca 0.66667 0.33333 0.25000 0.40000 0.01001 Ca 0
Y 0.66667 0.33333 0.25000 0.31000 0.01001 Y 0
Fe 0.66667 0.33333 0.25000 0.09000 0.01001 Fe 0
Ce 0.66667 0.33333 0.25000 0.06000 0.01001 Ce 0
La 0.66667 0.33333 0.25000 0.04000 0.01001 La 0
Nd 0.66667 0.33333 0.25000 0.01000 0.01001 Nd 0
Cu 0.41184 0.31497 -0.00210 1.00000 0.01127 Cu 0
As 0.34380 0.49480 0.25000 1.00000 0.00823 As 0
O1 0.19890 0.41250 0.25000 1.00000 0.01064 O 0
O2 0.39200 0.40110 0.25000 1.00000 0.01165 O 0
O3 0.57250 0.18080 -0.01600 1.00000 0.01431 O 0
O-H4 0.44000 0.24440 0.25000 1.00000 0.01760 O 1
O-H5 0.37660 0.00900 0.25000 1.00000 0.01140 O 1
Wat6 0.15600 0.00700 -0.06500 0.50000 0.18998 O 2

loop_
_cod_changelog_entry_id
_cod_changelog_entry_author
_cod_changelog_entry_date
_cod_changelog_entry_text
1
;cod-tools version 3.8.0
Id: cif_guess_AMCSD_atom_types 9581 2023-05-17 12:35:41Z saulius
;
2023-05-18T11:39:53+03:00
;Derived atom types and hydrogen counts
from atom names that follow the AMCSD naming convention
(Wat == water, O-H == hydroxyl).
;
